data_7227592
loop_
_publ_author_name
'Ridenour, J. August'
'Carter, Korey P.'
'Butcher, Ray J.'
'Cahill, Christopher L.'

_publ_section_title
;
 RE-p-halobenzoic acid--terpyridine complexes, Part II: structural
 diversity, supramolecular assembly, and luminescence properties in a
 series of p-bromobenzoic acid rare-earth hybrid materials
;
_journal_issue 8
_journal_name_full CrystEngComm
_journal_page_first 1172
_journal_paper_doi 10.1039/C6CE02355J
_journal_volume 19
_journal_year 2017
_chemical_formula_sum 'C72 H50 Br6 N6 O14 Tb2'
_chemical_formula_weight 2020.48
_space_group_crystal_system triclinic
_space_group_IT_number 2
_space_group_name_Hall '-P 1'
_space_group_name_H-M_alt 'P -1'
_symmetry_cell_setting triclinic
_symmetry_Int_Tables_number 2
_symmetry_space_group_name_Hall '-P 1'
_symmetry_space_group_name_H-M 'P -1'
_atom_sites_solution_hydrogens mixed
_audit_creation_method SHELXL-2014/7
_audit_update_record
;
2016-11-03 deposited with the CCDC.
2017-01-30 downloaded from the CCDC.
;
_cell_angle_alpha 68.830(2)
_cell_angle_beta 88.536(3)
_cell_angle_gamma 74.185(2)
_cell_formula_units_Z 1
_cell_length_a 10.9343(15)
_cell_length_b 12.5436(17)
_cell_length_c 14.0627(19)
_cell_measurement_reflns_used 46591
_cell_measurement_temperature 293(2)
_cell_measurement_theta_max 45.928
_cell_measurement_theta_min 4.800
_cell_volume 1724.8(4)
_computing_cell_refinement 'SAINT, Bruker-AXS'
_computing_data_collection 'APEX, Bruker-AXS'
_computing_data_reduction 'SAINT, Bruker-AXS'
_computing_molecular_graphics 'WinGX (Farrugia, 2012)'
_computing_publication_material 'Crystal Maker (Palmer, 2009)'
_computing_structure_refinement 'SHELXL-2014/7 (Sheldrick, 2014)'
_computing_structure_solution 'SIR92 (Gualardi, 1994)'
_diffrn_ambient_temperature 293(2)
_diffrn_measured_fraction_theta_full 1.000
_diffrn_measured_fraction_theta_max 0.989
_diffrn_measurement_device_type 'Bruker SMART APEXII'
_diffrn_measurement_method 'omega scans'
_diffrn_radiation_probe x-ray
_diffrn_radiation_type MoK\a
_diffrn_radiation_wavelength 0.71073
_diffrn_reflns_av_R_equivalents 0.0527
_diffrn_reflns_av_unetI/netI 0.0896
_diffrn_reflns_Laue_measured_fraction_full 1.000
_diffrn_reflns_Laue_measured_fraction_max 0.989
_diffrn_reflns_number 45353
_diffrn_reflns_point_group_measured_fraction_full 1.000
_diffrn_reflns_point_group_measured_fraction_max 0.989
_diffrn_reflns_theta_full 25.500
_diffrn_reflns_theta_max 28.146
_diffrn_reflns_theta_min 1.558
_diffrn_source 'Fine-focus sealed tube'
_diffrn_source_type Siemens
_exptl_absorpt_coefficient_mu 5.579
_exptl_absorpt_correction_T_max 0.745685
_exptl_absorpt_correction_T_min 0.618374
_exptl_absorpt_correction_type multi-scan
_exptl_absorpt_process_details 'SADABS, G. Sheldrick (2015)'
_exptl_crystal_colour colorless
_exptl_crystal_density_diffrn 1.945
_exptl_crystal_description plate
_exptl_crystal_F_000 976
_exptl_crystal_recrystallization_method Hydrothermal
_exptl_crystal_size_max 0.18
_exptl_crystal_size_mid 0.14
_exptl_crystal_size_min 0.11
_refine_diff_density_max 1.507
_refine_diff_density_min -2.058
_refine_diff_density_rms 0.201
_refine_ls_extinction_method none
_refine_ls_goodness_of_fit_ref 0.982
_refine_ls_hydrogen_treatment mixed
_refine_ls_matrix_type full
_refine_ls_number_parameters 459
_refine_ls_number_reflns 8361
_refine_ls_number_restraints 6
_refine_ls_restrained_S_all 0.982
_refine_ls_R_factor_all 0.0797
_refine_ls_R_factor_gt 0.0486
_refine_ls_shift/su_max 0.001
_refine_ls_shift/su_mean 0.000
_refine_ls_structure_factor_coef Fsqd
_refine_ls_weighting_details 'w=1/[\s^2^(Fo^2^)+(0.0455P)^2^] where P=(Fo^2^+2Fc^2^)/3'
_refine_ls_weighting_scheme calc
_refine_ls_wR_factor_gt 0.0954
_refine_ls_wR_factor_ref 0.1061
_reflns_Friedel_coverage 0.000
_reflns_number_gt 5907
_reflns_number_total 8361
_reflns_threshold_expression 'I > 2\s(I)'
_cod_data_source_file c6ce02355j2.cif
_cod_data_source_block Complex_8
_cod_depositor_comments 'Adding full bibliography for 7227579--7227602.cif.'
_cod_database_code 7227592
_shelx_space_group_comment
;
The symmetry employed for this shelxl refinement is uniquely defined
by the following loop, which should always be used as a source of
symmetry information in preference to the above space-group names.
They are only intended as comments.
;

loop_
_space_group_symop_operation_xyz
'x, y, z'
'-x, -y, -z'

loop_
_atom_site_label
_atom_site_type_symbol
_atom_site_fract_x
_atom_site_fract_y
_atom_site_fract_z
_atom_site_U_iso_or_equiv
_atom_site_adp_type
_atom_site_occupancy
_atom_site_site_symmetry_order
_atom_site_calc_flag
_atom_site_refinement_flags_posn
_atom_site_refinement_flags_adp
Tb1 Tb 0.64546(3) 0.28505(2) 0.50856(2) 0.01375(8) Uani 1 1 d . .
Br2 Br 0.17033(7) 0.13078(7) 1.04331(6) 0.0419(2) Uani 1 1 d . .
Br1 Br 1.21670(7) 0.51355(7) 0.07079(6) 0.03505(18) Uani 1 1 d . .
Br3 Br 0.62467(8) 0.23504(7) 1.12793(5) 0.0399(2) Uani 1 1 d . .
O2 O 0.7947(4) 0.4034(3) 0.4375(3) 0.0200(9) Uani 1 1 d . .
O5 O 0.6404(4) 0.3945(3) 0.6096(3) 0.0149(8) Uani 1 1 d . .
O3 O 0.6020(4) 0.1487(3) 0.6773(3) 0.0197(9) Uani 1 1 d . .
O4 O 0.4389(4) 0.2940(4) 0.5854(3) 0.0203(9) Uani 1 1 d . .
N2 N 0.7477(4) 0.0690(4) 0.5212(4) 0.0157(10) Uani 1 1 d . .
O1 O 0.7678(4) 0.2882(3) 0.3581(3) 0.0180(9) Uani 1 1 d . .
O6 O 0.5213(4) 0.4543(3) 0.3846(3) 0.0185(9) Uani 1 1 d . .
OW1 O 0.8200(5) 0.5966(5) 0.4929(4) 0.0331(13) Uani 1 1 d . .
N3 N 0.5216(4) 0.2023(4) 0.4149(4) 0.0178(11) Uani 1 1 d . .
N1 N 0.8618(5) 0.1764(4) 0.6112(4) 0.0169(10) Uani 1 1 d . .
C31 C 0.5747(5) 0.3946(5) 0.7711(4) 0.0142(12) Uani 1 1 d . .
C5 C 0.9125(5) 0.0586(5) 0.6368(5) 0.0186(13) Uani 1 1 d . .
C6 C 0.8572(5) 0.0031(5) 0.5782(4) 0.0155(12) Uani 1 1 d . .
C17 C 0.9097(5) 0.4064(5) 0.2906(5) 0.0174(13) Uani 1 1 d . .
C30 C 0.5630(5) 0.4487(5) 0.6560(4) 0.0148(12) Uani 1 1 d . .
C3 C 1.0642(6) 0.0537(6) 0.7592(5) 0.0305(16) Uani 1 1 d . .
H3 H 1.1302 0.0119 0.8106 0.037 Uiso 1 1 calc R U
C11 C 0.5718(5) 0.0958(5) 0.4055(4) 0.0170(12) Uani 1 1 d . .
C10 C 0.6975(5) 0.0221(5) 0.4644(4) 0.0159(12) Uani 1 1 d . .
C15 C 0.4069(6) 0.2676(5) 0.3667(5) 0.0215(14) Uani 1 1 d . .
H15 H 0.3718 0.3414 0.3719 0.026 Uiso 1 1 calc R U
C14 C 0.3379(6) 0.2315(5) 0.3099(5) 0.0210(13) Uani 1 1 d . .
H14 H 0.2574 0.2790 0.2790 0.025 Uiso 1 1 calc R U
C19 C 1.0127(6) 0.4125(5) 0.1367(5) 0.0222(14) Uani 1 1 d . .
H19 H 1.0226 0.3933 0.0785 0.027 Uiso 1 1 calc R U
C13 C 0.3915(6) 0.1217(5) 0.2995(4) 0.0204(13) Uani 1 1 d . .
H13 H 0.3487 0.0954 0.2601 0.024 Uiso 1 1 calc R U
C32 C 0.6680(5) 0.2883(5) 0.8228(5) 0.0178(13) Uani 1 1 d . .
H32 H 0.7212 0.2496 0.7854 0.021 Uiso 1 1 calc R U
C25 C 0.4385(6) 0.0814(5) 0.8392(5) 0.0225(14) Uani 1 1 d . .
H25 H 0.5064 0.0195 0.8361 0.027 Uiso 1 1 calc R U
C36 C 0.4915(5) 0.4494(5) 0.8277(5) 0.0204(13) Uani 1 1 d . .
H36 H 0.4279 0.5198 0.7944 0.024 Uiso 1 1 calc R U
C12 C 0.5086(6) 0.0544(5) 0.3490(4) 0.0199(13) Uani 1 1 d . .
H12 H 0.5458 -0.0196 0.3445 0.024 Uiso 1 1 calc R U
C34 C 0.6010(6) 0.2955(5) 0.9819(5) 0.0205(13) Uani 1 1 d . .
C20 C 1.0883(6) 0.4736(5) 0.1588(5) 0.0223(14) Uani 1 1 d . .
C18 C 0.9212(6) 0.3799(5) 0.2031(5) 0.0211(13) Uani 1 1 d . .
H18 H 0.8679 0.3403 0.1885 0.025 Uiso 1 1 calc R U
C1 C 0.9139(6) 0.2332(6) 0.6557(5) 0.0232(14) Uani 1 1 d . .
H1 H 0.8801 0.3152 0.6369 0.028 Uiso 1 1 calc R U
C24 C 0.4101(5) 0.1933(5) 0.7596(4) 0.0170(12) Uani 1 1 d . .
C35 C 0.5042(6) 0.3980(6) 0.9348(5) 0.0217(13) Uani 1 1 d . .
H35 H 0.4481 0.4326 0.9733 0.026 Uiso 1 1 calc R U
C23 C 0.4890(6) 0.2125(5) 0.6686(5) 0.0161(12) Uani 1 1 d . .
C16 C 0.8182(5) 0.3647(5) 0.3656(5) 0.0172(13) Uani 1 1 d . .
C9 C 0.7584(6) -0.0906(5) 0.4623(5) 0.0223(14) Uani 1 1 d . .
H9 H 0.7229 -0.1204 0.4214 0.027 Uiso 1 1 calc R U
C22 C 0.9888(5) 0.4691(5) 0.3107(5) 0.0211(13) Uani 1 1 d . .
H22 H 0.9809 0.4875 0.3694 0.025 Uiso 1 1 calc R U
C2 C 1.0175(6) 0.1739(6) 0.7296(5) 0.0270(15) Uani 1 1 d . .
H2 H 1.0536 0.2159 0.7579 0.032 Uiso 1 1 calc R U
C27 C 0.2683(6) 0.1573(6) 0.9283(5) 0.0229(14) Uani 1 1 d . .
C7 C 0.9218(6) -0.1093(5) 0.5792(5) 0.0188(13) Uani 1 1 d . U
H7 H 0.9986 -0.1523 0.6187 0.023 Uiso 1 1 calc R U
C28 C 0.2420(6) 0.2692(6) 0.8510(5) 0.0263(15) Uani 1 1 d . .
H28 H 0.1776 0.3323 0.8563 0.032 Uiso 1 1 calc R U
C4 C 1.0126(6) -0.0065(6) 0.7121(5) 0.0295(16) Uani 1 1 d . .
H4 H 1.0445 -0.0886 0.7306 0.035 Uiso 1 1 calc R U
C21 C 1.0772(6) 0.5032(5) 0.2442(5) 0.0239(14) Uani 1 1 d . .
H21 H 1.1286 0.5456 0.2567 0.029 Uiso 1 1 calc R U
C29 C 0.3116(5) 0.2863(5) 0.7664(5) 0.0185(13) Uani 1 1 d . .
H29 H 0.2924 0.3606 0.7136 0.022 Uiso 1 1 calc R U
C33 C 0.6830(6) 0.2392(5) 0.9282(5) 0.0216(14) Uani 1 1 d . .
H33 H 0.7472 0.1695 0.9620 0.026 Uiso 1 1 calc R U
C8 C 0.8697(6) -0.1562(5) 0.5203(5) 0.0253(15) Uani 1 1 d . .
H8 H 0.9104 -0.2317 0.5205 0.030 Uiso 1 1 calc R U
C26 C 0.3656(6) 0.0630(6) 0.9222(5) 0.0263(15) Uani 1 1 d . .
H26 H 0.3817 -0.0120 0.9737 0.032 Uiso 1 1 calc R U
HW1A H 0.753(7) 0.626(6) 0.472(5) 0.02(2) Uiso 1 1 d . .
HW1B H 0.827(8) 0.534(8) 0.490(7) 0.06(3) Uiso 1 1 d . .

loop_
_atom_site_aniso_label
_atom_site_aniso_U_11
_atom_site_aniso_U_22
_atom_site_aniso_U_33
_atom_site_aniso_U_23
_atom_site_aniso_U_13
_atom_site_aniso_U_12
Tb1 0.01454(14) 0.00893(13) 0.01803(15) -0.00663(11) 0.00314(10) -0.00158(10)
Br2 0.0408(4) 0.0516(5) 0.0308(4) -0.0143(4) 0.0186(3) -0.0119(4)
Br1 0.0290(4) 0.0495(5) 0.0317(4) -0.0146(4) 0.0115(3) -0.0204(3)
Br3 0.0588(5) 0.0343(4) 0.0193(4) -0.0050(3) 0.0129(3) -0.0089(4)
O2 0.024(2) 0.015(2) 0.023(2) -0.0079(18) 0.0046(18) -0.0076(17)
O5 0.016(2) 0.0108(19) 0.020(2) -0.0086(17) -0.0015(16) -0.0014(16)
O3 0.021(2) 0.013(2) 0.025(2) -0.0083(18) 0.0042(18) -0.0026(17)
O4 0.019(2) 0.020(2) 0.020(2) -0.0096(19) 0.0006(18) -0.0015(18)
N2 0.018(2) 0.010(2) 0.019(3) -0.005(2) 0.003(2) -0.0027(19)
O1 0.018(2) 0.014(2) 0.024(2) -0.0086(18) 0.0038(18) -0.0046(17)
O6 0.019(2) 0.0086(19) 0.023(2) -0.0040(17) -0.0030(17) 0.0028(16)
OW1 0.023(3) 0.028(3) 0.053(4) -0.025(3) -0.010(2) -0.001(2)
N3 0.012(2) 0.014(2) 0.031(3) -0.011(2) 0.006(2) -0.0066(19)
N1 0.019(3) 0.017(3) 0.019(3) -0.011(2) 0.005(2) -0.008(2)
C31 0.016(3) 0.016(3) 0.019(3) -0.012(2) 0.003(2) -0.008(2)
C5 0.017(3) 0.012(3) 0.024(3) -0.005(3) 0.003(2) -0.001(2)
C6 0.013(3) 0.012(3) 0.022(3) -0.007(2) 0.006(2) -0.004(2)
C17 0.016(3) 0.010(3) 0.025(3) -0.008(2) 0.007(2) -0.001(2)
C30 0.017(3) 0.009(3) 0.024(3) -0.011(2) 0.001(2) -0.005(2)
C3 0.029(4) 0.033(4) 0.027(4) -0.010(3) -0.007(3) -0.004(3)
C11 0.021(3) 0.013(3) 0.018(3) -0.006(2) 0.005(2) -0.005(2)
C10 0.018(3) 0.016(3) 0.015(3) -0.006(2) 0.011(2) -0.007(2)
C15 0.020(3) 0.016(3) 0.030(4) -0.012(3) 0.004(3) -0.003(2)
C14 0.022(3) 0.021(3) 0.024(3) -0.009(3) 0.006(3) -0.011(3)
C19 0.017(3) 0.025(3) 0.025(3) -0.009(3) 0.000(3) -0.007(3)
C13 0.026(3) 0.023(3) 0.014(3) -0.008(3) 0.008(3) -0.010(3)
C32 0.022(3) 0.011(3) 0.021(3) -0.008(2) 0.004(2) 0.000(2)
C25 0.029(3) 0.017(3) 0.021(3) -0.006(3) 0.005(3) -0.008(3)
C36 0.016(3) 0.018(3) 0.032(4) -0.016(3) 0.003(3) -0.003(2)
C12 0.028(3) 0.015(3) 0.018(3) -0.006(3) 0.007(3) -0.010(3)
C34 0.032(3) 0.019(3) 0.017(3) -0.008(3) 0.008(3) -0.017(3)
C20 0.019(3) 0.022(3) 0.023(3) -0.004(3) 0.005(3) -0.007(3)
C18 0.019(3) 0.017(3) 0.029(4) -0.010(3) 0.001(3) -0.005(2)
C1 0.024(3) 0.020(3) 0.026(4) -0.012(3) 0.002(3) -0.001(3)
C24 0.018(3) 0.021(3) 0.019(3) -0.011(3) 0.005(2) -0.012(2)
C35 0.020(3) 0.028(3) 0.024(3) -0.016(3) 0.009(3) -0.008(3)
C23 0.022(3) 0.010(3) 0.024(3) -0.010(3) 0.006(3) -0.011(2)
C16 0.014(3) 0.010(3) 0.021(3) -0.004(2) 0.003(2) 0.003(2)
C9 0.032(4) 0.015(3) 0.024(3) -0.014(3) 0.009(3) -0.007(3)
C22 0.018(3) 0.014(3) 0.029(3) -0.008(3) 0.005(3) -0.001(2)
C2 0.023(3) 0.034(4) 0.029(4) -0.019(3) 0.000(3) -0.004(3)
C27 0.024(3) 0.032(4) 0.019(3) -0.011(3) 0.007(3) -0.016(3)
C7 0.0186(15) 0.0175(15) 0.0195(15) -0.0066(10) 0.0026(9) -0.0040(10)
C28 0.024(3) 0.025(4) 0.028(4) -0.012(3) 0.002(3) -0.002(3)
C4 0.021(3) 0.022(3) 0.041(4) -0.012(3) 0.002(3) 0.001(3)
C21 0.016(3) 0.024(3) 0.035(4) -0.012(3) 0.004(3) -0.007(3)
C29 0.018(3) 0.020(3) 0.020(3) -0.010(3) -0.001(2) -0.004(2)
C33 0.029(3) 0.009(3) 0.024(3) -0.005(3) 0.007(3) -0.003(2)
C8 0.025(3) 0.008(3) 0.038(4) -0.007(3) 0.010(3) 0.001(2)
C26 0.031(4) 0.022(3) 0.027(4) -0.008(3) 0.003(3) -0.011(3)

loop_
_atom_type_symbol
_atom_type_description
_atom_type_scat_dispersion_real
_atom_type_scat_dispersion_imag
_atom_type_scat_source
C C 0.0033 0.0016 'International Tables Vol C Tables 4.2.6.8 and 6.1.1.4'
H H 0.0000 0.0000 'International Tables Vol C Tables 4.2.6.8 and 6.1.1.4'
N N 0.0061 0.0033 'International Tables Vol C Tables 4.2.6.8 and 6.1.1.4'
O O 0.0106 0.0060 'International Tables Vol C Tables 4.2.6.8 and 6.1.1.4'
Br Br -0.2901 2.4595 'International Tables Vol C Tables 4.2.6.8 and 6.1.1.4'
Tb Tb -0.1723 4.1537 'International Tables Vol C Tables 4.2.6.8 and 6.1.1.4'

loop_
_geom_angle_atom_site_label_1
_geom_angle_atom_site_label_2
_geom_angle_atom_site_label_3
_geom_angle
_geom_angle_site_symmetry_1
O6 Tb1 O5 88.36(14) .
O6 Tb1 O2 76.29(14) .
O5 Tb1 O2 75.16(14) .
O6 Tb1 O1 78.99(13) .
O5 Tb1 O1 128.17(13) .
O2 Tb1 O1 53.03(13) .
O6 Tb1 O4 80.95(14) .
O5 Tb1 O4 74.92(13) .
O2 Tb1 O4 142.61(13) .
O1 Tb1 O4 148.48(13) .
O6 Tb1 O3 133.30(14) .
O5 Tb1 O3 78.18(13) .
O2 Tb1 O3 139.15(13) .
O1 Tb1 O3 142.73(12) .
O4 Tb1 O3 52.42(13) .
O6 Tb1 N3 77.35(15) .
O5 Tb1 N3 147.74(14) .
O2 Tb1 N3 127.35(15) .
O1 Tb1 N3 77.68(14) .
O4 Tb1 N3 74.36(14) .
O3 Tb1 N3 90.74(15) .
O6 Tb1 N1 147.35(15) .
O5 Tb1 N1 79.63(14) .
O2 Tb1 N1 71.32(14) .
O1 Tb1 N1 84.81(14) .
O4 Tb1 N1 123.82(14) .
O3 Tb1 N1 73.88(14) .
N3 Tb1 N1 126.56(15) .
O6 Tb1 N2 134.51(15) .
O5 Tb1 N2 137.11(14) .
O2 Tb1 N2 109.18(14) .
O1 Tb1 N2 71.14(14) .
O4 Tb1 N2 107.96(14) .
O3 Tb1 N2 71.98(14) .
N3 Tb1 N2 63.50(15) .
N1 Tb1 N2 63.07(15) .
O6 Tb1 C16 75.71(15) .
O5 Tb1 C16 101.66(16) .
O2 Tb1 C16 26.52(15) .
O1 Tb1 C16 26.52(15) .
O4 Tb1 C16 156.52(15) .
O3 Tb1 C16 150.60(15) .
N3 Tb1 C16 102.54(17) .
N1 Tb1 C16 77.17(16) .
N2 Tb1 C16 90.48(15) .
O6 Tb1 C23 106.93(16) .
O5 Tb1 C23 72.06(15) .
O2 Tb1 C23 146.91(15) .
O1 Tb1 C23 159.60(14) .
O4 Tb1 C23 26.33(15) .
O3 Tb1 C23 26.40(14) .
N3 Tb1 C23 84.53(16) .
N1 Tb1 C23 98.11(16) .
N2 Tb1 C23 92.08(15) .
C16 Tb1 C23 172.89(17) .
C16 O2 Tb1 93.3(3) .
C30 O5 Tb1 140.2(4) .
C23 O3 Tb1 91.6(3) .
C23 O4 Tb1 92.9(3) .
C6 N2 C10 117.9(5) .
C6 N2 Tb1 121.0(4) .
C10 N2 Tb1 120.9(4) .
C16 O1 Tb1 92.8(3) .
C30 O6 Tb1 160.1(4) 2_666
HW1A OW1 HW1B 99(8) .
C15 N3 C11 117.4(5) .
C15 N3 Tb1 120.4(4) .
C11 N3 Tb1 122.0(4) .
C1 N1 C5 118.7(5) .
C1 N1 Tb1 118.9(4) .
C5 N1 Tb1 121.3(4) .
C32 C31 C36 119.0(5) .
C32 C31 C30 120.5(5) .
C36 C31 C30 120.5(5) .
N1 C5 C4 121.9(6) .
N1 C5 C6 115.8(5) .
C4 C5 C6 122.3(5) .
N2 C6 C7 122.8(5) .
N2 C6 C5 116.7(5) .
C7 C6 C5 120.4(5) .
C18 C17 C22 119.6(6) .
C18 C17 C16 120.2(5) .
C22 C17 C16 120.1(6) .
O6 C30 O5 126.0(6) 2_666
O6 C30 C31 116.6(5) 2_666
O5 C30 C31 117.3(5) .
C2 C3 C4 119.6(6) .
C2 C3 H3 120.2 .
C4 C3 H3 120.2 .
N3 C11 C12 122.2(5) .
N3 C11 C10 116.2(5) .
C12 C11 C10 121.5(5) .
N2 C10 C9 121.8(5) .
N2 C10 C11 116.5(5) .
C9 C10 C11 121.7(5) .
N3 C15 C14 123.6(6) .
N3 C15 H15 118.2 .
C14 C15 H15 118.2 .
C15 C14 C13 118.6(6) .
C15 C14 H14 120.7 .
C13 C14 H14 120.7 .
C20 C19 C18 118.9(6) .
C20 C19 H19 120.5 .
C18 C19 H19 120.5 .
C12 C13 C14 118.0(6) .
C12 C13 H13 121.0 .
C14 C13 H13 121.0 .
C33 C32 C31 121.4(5) .
C33 C32 H32 119.3 .
C31 C32 H32 119.3 .
C26 C25 C24 120.0(6) .
C26 C25 H25 120.0 .
C24 C25 H25 120.0 .
C31 C36 C35 119.7(5) .
C31 C36 H36 120.1 .
C35 C36 H36 120.1 .
C13 C12 C11 120.2(6) .
C13 C12 H12 119.9 .
C11 C12 H12 119.9 .
C33 C34 C35 122.6(6) .
C33 C34 Br3 119.6(5) .
C35 C34 Br3 117.8(5) .
C21 C20 C19 122.4(6) .
C21 C20 Br1 118.6(5) .
C19 C20 Br1 119.0(5) .
C17 C18 C19 119.8(6) .
C17 C18 H18 120.1 .
C19 C18 H18 120.1 .
N1 C1 C2 122.4(6) .
N1 C1 H1 118.8 .
C2 C1 H1 118.8 .
C29 C24 C25 119.7(6) .
C29 C24 C23 120.5(5) .
C25 C24 C23 119.8(5) .
C34 C35 C36 118.8(6) .
C34 C35 H35 120.6 .
C36 C35 H35 120.6 .
O4 C23 O3 121.7(5) .
O4 C23 C24 118.1(5) .
O3 C23 C24 120.1(5) .
O4 C23 Tb1 60.8(3) .
O3 C23 Tb1 62.0(3) .
C24 C23 Tb1 168.6(4) .
O1 C16 O2 120.8(5) .
O1 C16 C17 119.5(5) .
O2 C16 C17 119.7(5) .
O1 C16 Tb1 60.7(3) .
O2 C16 Tb1 60.2(3) .
C17 C16 Tb1 179.7(4) .
C8 C9 C10 119.5(6) .
C8 C9 H9 120.2 .
C10 C9 H9 120.2 .
C21 C22 C17 120.4(6) .
C21 C22 H22 119.8 .
C17 C22 H22 119.8 .
C3 C2 C1 118.7(6) .
C3 C2 H2 120.7 .
C1 C2 H2 120.7 .
C26 C27 C28 120.7(6) .
C26 C27 Br2 118.9(5) .
C28 C27 Br2 120.4(5) .
C8 C7 C6 118.7(6) .
C8 C7 H7 120.6 .
C6 C7 H7 120.6 .
C29 C28 C27 119.8(6) .
C29 C28 H28 120.1 .
C27 C28 H28 120.1 .
C5 C4 C3 118.6(6) .
C5 C4 H4 120.7 .
C3 C4 H4 120.7 .
C22 C21 C20 118.7(6) .
C22 C21 H21 120.6 .
C20 C21 H21 120.6 .
C28 C29 C24 120.3(6) .
C28 C29 H29 119.9 .
C24 C29 H29 119.9 .
C34 C33 C32 118.4(6) .
C34 C33 H33 120.8 .
C32 C33 H33 120.8 .
C9 C8 C7 119.3(6) .
C9 C8 H8 120.4 .
C7 C8 H8 120.4 .
C25 C26 C27 119.5(6) .
C25 C26 H26 120.2 .
C27 C26 H26 120.2 .

loop_
_geom_bond_atom_site_label_1
_geom_bond_atom_site_label_2
_geom_bond_distance
_geom_bond_site_symmetry_2
Tb1 O6\ 2.295(4) .
Tb1 O5 2.296(4) .
Tb1 O2 2.456(4) .
Tb1 O1 2.468(4) .
Tb1 O4 2.471(4) .
Tb1 O3 2.497(4) .
Tb1 N3 2.547(5) .
Tb1 N1 2.556(5) .
Tb1 N2 2.576(4) .
Tb1 C16 2.827(6) .
Tb1 C23 2.827(6) .
Br2 C27 1.895(6) .
Br1 C20 1.897(6) .
Br3 C34 1.911(6) .
O2 C16 1.264(7) .
O5 C30 1.258(6) .
O3 C23 1.257(7) .
O4 C23 1.255(7) .
N2 C6 1.339(7) .
N2 C10 1.351(7) .
O1 C16 1.263(7) .
O6 C30 1.252(6) 2_666
OW1 HW1A 0.74(7) .
OW1 HW1B 0.78(9) .
N3 C15 1.337(7) .
N3 C11 1.352(7) .
N1 C1 1.336(8) .
N1 C5 1.341(7) .
C31 C32 1.394(8) .
C31 C36 1.397(8) .
C31 C30 1.505(8) .
C5 C4 1.391(8) .
C5 C6 1.484(8) .
C6 C7 1.390(8) .
C17 C18 1.381(8) .
C17 C22 1.410(8) .
C17 C16 1.491(8) .
C30 O6 1.252(6) 2_666
C3 C2 1.358(9) .
C3 C4 1.393(9) .
C3 H3 0.9300 .
C11 C12 1.380(8) .
C11 C10 1.497(8) .
C10 C9 1.399(8) .
C15 C14 1.375(8) .
C15 H15 0.9300 .
C14 C13 1.401(8) .
C14 H14 0.9300 .
C19 C20 1.378(8) .
C19 C18 1.392(8) .
C19 H19 0.9300 .
C13 C12 1.367(8) .
C13 H13 0.9300 .
C32 C33 1.379(8) .
C32 H32 0.9300 .
C25 C26 1.383(9) .
C25 C24 1.402(8) .
C25 H25 0.9300 .
C36 C35 1.402(8) .
C36 H36 0.9300 .
C12 H12 0.9300 .
C34 C33 1.371(8) .
C34 C35 1.375(9) .
C20 C21 1.373(9) .
C18 H18 0.9300 .
C1 C2 1.400(8) .
C1 H1 0.9300 .
C24 C29 1.385(8) .
C24 C23 1.509(8) .
C35 H35 0.9300 .
C9 C8 1.358(9) .
C9 H9 0.9300 .
C22 C21 1.372(8) .
C22 H22 0.9300 .
C2 H2 0.9300 .
C27 C26 1.385(9) .
C27 C28 1.389(9) .
C7 C8 1.384(9) .
C7 H7 0.9300 .
C28 C29 1.379(8) .
C28 H28 0.9300 .
C4 H4 0.9300 .
C21 H21 0.9300 .
C29 H29 0.9300 .
C33 H33 0.9300 .
C8 H8 0.9300 .
C26 H26 0.9300 .

loop_
_geom_torsion_atom_site_label_1
_geom_torsion_atom_site_label_2
_geom_torsion_atom_site_label_3
_geom_torsion_atom_site_label_4
_geom_torsion
_geom_torsion_site_symmetry_4
C1 N1 C5 C4 3.6(9) .
Tb1 N1 C5 C4 -164.1(5) .
C1 N1 C5 C6 -175.0(5) .
Tb1 N1 C5 C6 17.3(7) .
C10 N2 C6 C7 1.5(8) .
Tb1 N2 C6 C7 -173.5(4) .
C10 N2 C6 C5 177.8(5) .
Tb1 N2 C6 C5 2.8(7) .
N1 C5 C6 N2 -12.9(8) .
C4 C5 C6 N2 168.5(6) .
N1 C5 C6 C7 163.5(5) .
C4 C5 C6 C7 -15.1(9) .
Tb1 O5 C30 O6 -72.6(8) 2_666
Tb1 O5 C30 C31 109.5(6) .
C32 C31 C30 O6 -178.4(5) 2_666
C36 C31 C30 O6 2.3(8) 2_666
C32 C31 C30 O5 -0.3(8) .
C36 C31 C30 O5 -179.6(5) .
C15 N3 C11 C12 -0.1(8) .
Tb1 N3 C11 C12 -175.5(4) .
C15 N3 C11 C10 -177.2(5) .
Tb1 N3 C11 C10 7.5(7) .
C6 N2 C10 C9 -1.6(8) .
Tb1 N2 C10 C9 173.5(4) .
C6 N2 C10 C11 177.1(5) .
Tb1 N2 C10 C11 -7.8(6) .
N3 C11 C10 N2 0.3(8) .
C12 C11 C10 N2 -176.7(5) .
N3 C11 C10 C9 179.0(5) .
C12 C11 C10 C9 2.0(9) .
C11 N3 C15 C14 0.8(9) .
Tb1 N3 C15 C14 176.2(5) .
N3 C15 C14 C13 -1.6(9) .
C15 C14 C13 C12 1.8(9) .
C36 C31 C32 C33 -2.8(9) .
C30 C31 C32 C33 177.9(5) .
C32 C31 C36 C35 0.9(8) .
C30 C31 C36 C35 -179.8(5) .
C14 C13 C12 C11 -1.2(9) .
N3 C11 C12 C13 0.4(9) .
C10 C11 C12 C13 177.3(5) .
C18 C19 C20 C21 0.2(10) .
C18 C19 C20 Br1 178.0(4) .
C22 C17 C18 C19 1.6(9) .
C16 C17 C18 C19 -175.8(5) .
C20 C19 C18 C17 -1.6(9) .
C5 N1 C1 C2 -1.5(9) .
Tb1 N1 C1 C2 166.6(5) .
C26 C25 C24 C29 2.2(9) .
C26 C25 C24 C23 -179.3(5) .
C33 C34 C35 C36 -2.4(9) .
Br3 C34 C35 C36 174.9(4) .
C31 C36 C35 C34 1.6(9) .
Tb1 O4 C23 O3 -12.3(5) .
Tb1 O4 C23 C24 167.0(4) .
Tb1 O3 C23 O4 12.1(5) .
Tb1 O3 C23 C24 -167.2(4) .
C29 C24 C23 O4 -26.2(8) .
C25 C24 C23 O4 155.3(5) .
C29 C24 C23 O3 153.1(5) .
C25 C24 C23 O3 -25.4(8) .
C29 C24 C23 Tb1 56(2) .
C25 C24 C23 Tb1 -123.0(19) .
Tb1 O1 C16 O2 1.8(5) .
Tb1 O1 C16 C17 179.7(4) .
Tb1 O2 C16 O1 -1.8(5) .
Tb1 O2 C16 C17 -179.7(4) .
C18 C17 C16 O1 12.3(8) .
C22 C17 C16 O1 -165.2(5) .
C18 C17 C16 O2 -169.8(5) .
C22 C17 C16 O2 12.8(8) .
N2 C10 C9 C8 1.4(9) .
C11 C10 C9 C8 -177.3(5) .
C18 C17 C22 C21 -0.3(9) .
C16 C17 C22 C21 177.1(5) .
C4 C3 C2 C1 3.2(10) .
N1 C1 C2 C3 -2.0(10) .
N2 C6 C7 C8 -1.2(9) .
C5 C6 C7 C8 -177.4(5) .
C26 C27 C28 C29 1.2(10) .
Br2 C27 C28 C29 -178.1(5) .
N1 C5 C4 C3 -2.4(10) .
C6 C5 C4 C3 176.1(6) .
C2 C3 C4 C5 -1.1(10) .
C17 C22 C21 C20 -1.0(9) .
C19 C20 C21 C22 1.0(9) .
Br1 C20 C21 C22 -176.8(5) .
C27 C28 C29 C24 -1.9(9) .
C25 C24 C29 C28 0.2(9) .
C23 C24 C29 C28 -178.3(5) .
C35 C34 C33 C32 0.6(9) .
Br3 C34 C33 C32 -176.6(4) .
C31 C32 C33 C34 2.0(9) .
C10 C9 C8 C7 -1.1(9) .
C6 C7 C8 C9 1.0(9) .
C24 C25 C26 C27 -2.9(9) .
C28 C27 C26 C25 1.2(10) .
Br2 C27 C26 C25 -179.4(5) .
